data_4350082
loop_
_publ_author_name
'Zhang, Hong-Gang'
'Du, Yu-Chang'
'Yang, Hua'
'Zhuang, Man-Yun'
'Li, Da-Cheng'
'Dou, Jian-Min'

_publ_section_title
;
 A new family of {Co4Ln8} metallacrowns with a butterfly-shaped structure
;
_journal_issue 7
_journal_name_full 'Inorganic Chemistry Frontiers'
_journal_page_first 1904
_journal_paper_doi 10.1039/C9QI00661C
_journal_volume 6
_journal_year 2019
_chemical_formula_sum 'C82 H66 Co4 N52 O56 Tm8'
_chemical_formula_weight 4263.02
_space_group_crystal_system orthorhombic
_space_group_IT_number 61
_space_group_name_Hall '-P 2ac 2ab'
_space_group_name_H-M_alt 'P b c a'
_atom_sites_solution_hydrogens mixed
_audit_creation_method SHELXL-2018/1
_audit_update_record
;
2019-03-01 deposited with the CCDC.	2019-06-19 downloaded from the CCDC.
;
_cell_angle_alpha 90
_cell_angle_beta 90
_cell_angle_gamma 90
_cell_formula_units_Z 4
_cell_length_a 24.1637(9)
_cell_length_b 17.1973(9)
_cell_length_c 33.5830(12)
_cell_measurement_reflns_used 7864
_cell_measurement_temperature 128(3)
_cell_measurement_theta_max 70.7970
_cell_measurement_theta_min 3.8630
_cell_volume 13955.4(10)
_computing_structure_refinement 'SHELXL-2018/1 (Sheldrick, 2018)'
_diffrn_ambient_temperature 128(3)
_diffrn_measured_fraction_theta_full 0.997
_diffrn_measured_fraction_theta_max 0.997
_diffrn_measurement_device_type 'Xcalibur, Eos, Gemini'
_diffrn_measurement_method 'four-circle diffractometer'
_diffrn_radiation_type CuK\a
_diffrn_radiation_wavelength 1.54184
_diffrn_reflns_av_R_equivalents 0.0574
_diffrn_reflns_av_unetI/netI 0.0857
_diffrn_reflns_Laue_measured_fraction_full 0.997
_diffrn_reflns_Laue_measured_fraction_max 0.997
_diffrn_reflns_limit_h_max 28
_diffrn_reflns_limit_h_min -19
_diffrn_reflns_limit_k_max 13
_diffrn_reflns_limit_k_min -20
_diffrn_reflns_limit_l_max 40
_diffrn_reflns_limit_l_min -33
_diffrn_reflns_number 35115
_diffrn_reflns_point_group_measured_fraction_full 0.997
_diffrn_reflns_point_group_measured_fraction_max 0.997
_diffrn_reflns_theta_full 67.248
_diffrn_reflns_theta_max 67.248
_diffrn_reflns_theta_min 3.658
_exptl_absorpt_coefficient_mu 13.570
_exptl_absorpt_correction_T_max 0.05635
_exptl_absorpt_correction_T_min 0.05387
_exptl_absorpt_correction_type multi-scan
_exptl_crystal_colour brown
_exptl_crystal_density_diffrn 2.029
_exptl_crystal_description block
_exptl_crystal_F_000 8120
_exptl_crystal_size_max 0.080
_exptl_crystal_size_mid 0.070
_exptl_crystal_size_min 0.070
_refine_diff_density_max 3.061
_refine_diff_density_min -3.343
_refine_diff_density_rms 0.237
_refine_ls_extinction_method none
_refine_ls_goodness_of_fit_ref 1.015
_refine_ls_hydrogen_treatment constr
_refine_ls_matrix_type full
_refine_ls_number_parameters 911
_refine_ls_number_reflns 12486
_refine_ls_number_restraints 1585
_refine_ls_restrained_S_all 0.996
_refine_ls_R_factor_all 0.1213
_refine_ls_R_factor_gt 0.0850
_refine_ls_shift/su_max 0.001
_refine_ls_shift/su_mean 0.000
_refine_ls_structure_factor_coef Fsqd
_refine_ls_weighting_details 'w=1/[\s^2^(Fo^2^)+(0.0940P)^2^+321.6454P] where P=(Fo^2^+2Fc^2^)/3'
_refine_ls_weighting_scheme calc
_refine_ls_wR_factor_gt 0.1989
_refine_ls_wR_factor_ref 0.2230
_reflns_Friedel_coverage 0.000
_reflns_number_gt 8421
_reflns_number_total 12486
_reflns_threshold_expression 'I > 2\s(I)'
_cod_data_source_file c9qi00661c2.cif
_cod_data_source_block exp_9130_sq
_cod_database_code 4350082
_shelx_shelxl_version_number 2018/1
_shelx_space_group_comment
;
The symmetry employed for this shelxl refinement is uniquely defined
by the following loop, which should always be used as a source of
symmetry information in preference to the above space-group names.
They are only intended as comments.
;
_shelx_estimated_absorpt_t_min 0.410
_shelx_estimated_absorpt_t_max 0.450

loop_
_space_group_symop_operation_xyz
'x, y, z'
'-x+1/2, -y, z+1/2'
'x+1/2, -y+1/2, -z'
'-x, y+1/2, -z+1/2'
'-x, -y, -z'
'x-1/2, y, -z-1/2'
'-x-1/2, y-1/2, z'
'x, -y-1/2, z-1/2'

loop_
_atom_site_label
_atom_site_type_symbol
_atom_site_fract_x
_atom_site_fract_y
_atom_site_fract_z
_atom_site_U_iso_or_equiv
_atom_site_adp_type
_atom_site_occupancy
_atom_site_site_symmetry_order
_atom_site_calc_flag
_atom_site_refinement_flags_posn
_atom_site_refinement_flags_adp
Tm1 Tm 0.46314(4) 0.06159(6) 0.32409(2) 0.0470(3) Uani 1 1 d . U
Tm2 Tm 0.57640(3) 0.02557(5) 0.49610(2) 0.0323(2) Uani 1 1 d . U
Tm3 Tm 0.48461(3) 0.05479(5) 0.59446(2) 0.0309(2) Uani 1 1 d . U
Tm4 Tm 0.41557(4) 0.25937(5) 0.60833(2) 0.0410(2) Uani 1 1 d . U
Co1 Co 0.61652(10) 0.18241(14) 0.61721(6) 0.0341(6) Uani 1 1 d . U
Co2 Co 0.34041(10) -0.00182(16) 0.64234(6) 0.0395(6) Uani 1 1 d . U
N1 N 0.3093(5) -0.1382(7) 0.3788(3) 0.036(3) Uani 1 1 d . U
N2 N 0.2120(6) -0.0560(9) 0.3684(4) 0.051(3) Uani 1 1 d . U
N3 N 0.4015(5) -0.0874(7) 0.3571(3) 0.033(3) Uani 1 1 d . U
N4 N 0.4459(7) 0.1971(9) 0.3620(4) 0.060(4) Uani 1 1 d . U
N5 N 0.4456(9) 0.3343(11) 0.4057(6) 0.091(5) Uani 1 1 d . U
N6 N 0.4897(6) 0.1140(8) 0.4526(4) 0.050(3) Uani 1 1 d . U
H6 H 0.494348 0.152603 0.468575 0.061 Uiso 1 1 calc R U
N7 N 0.6804(6) 0.1099(9) 0.3469(3) 0.048(3) Uani 1 1 d . U
N8 N 0.6946(7) 0.2650(9) 0.3264(4) 0.066(4) Uani 1 1 d . U
N9 N 0.5902(5) 0.0372(7) 0.3399(3) 0.038(3) Uani 1 1 d . U
N10 N 0.3783(5) 0.0831(7) 0.4683(3) 0.036(3) Uani 1 1 d . U
N11 N 0.3210(6) 0.2105(8) 0.4377(4) 0.047(3) Uani 1 1 d . U
N12 N 0.6428(5) 0.2675(7) 0.5841(3) 0.034(2) Uani 1 1 d . U
N13 N 0.6843(6) 0.3727(8) 0.5280(4) 0.053(3) Uani 1 1 d . U
N14 N 0.6018(5) 0.1379(7) 0.5667(3) 0.033(2) Uani 1 1 d . U
N15 N 0.6223(5) 0.2391(8) 0.6679(3) 0.041(3) Uani 1 1 d . U
N16 N 0.6178(6) 0.3267(10) 0.7362(4) 0.062(4) Uani 1 1 d . U
N17 N 0.5424(5) 0.2159(7) 0.6204(3) 0.035(2) Uani 1 1 d . U
N18 N 0.3168(6) 0.0356(9) 0.6945(3) 0.053(3) Uani 1 1 d . U
N19 N 0.2800(9) 0.1124(13) 0.7627(5) 0.096(6) Uani 1 1 d . U
N20 N 0.3677(5) 0.0999(7) 0.6396(3) 0.035(2) Uani 1 1 d . U
N21 N 0.2708(5) 0.0268(8) 0.6175(3) 0.044(3) Uani 1 1 d . U
N22 N 0.1788(6) 0.0687(11) 0.5708(4) 0.070(4) Uani 1 1 d . U
N23 N 0.3612(5) -0.0196(7) 0.5886(3) 0.034(2) Uani 1 1 d . U
N24 N 0.3054(9) 0.2896(14) 0.5721(6) 0.092(5) Uani 1 1 d . U
N25 N 0.4648(9) -0.0122(17) 0.2470(4) 0.147(8) Uani 1 1 d D U
N26 N 0.2193(8) 0.6691(11) 0.3065(6) 0.069(5) Uani 1 1 d . .
O1 O 0.4550(5) -0.0654(7) 0.3499(3) 0.0494(19) Uani 1 1 d . U
O2 O 0.3720(5) 0.0307(7) 0.3353(3) 0.0510(18) Uani 1 1 d . U
O3 O 0.4714(5) 0.0619(7) 0.3914(3) 0.0483(16) Uani 1 1 d . U
O4 O 0.4957(4) 0.0322(6) 0.4638(3) 0.0417(16) Uani 1 1 d . U
O5 O 0.5439(5) -0.0051(7) 0.3418(3) 0.0500(19) Uani 1 1 d . U
O6 O 0.5385(5) 0.1410(7) 0.3189(3) 0.0548(18) Uani 1 1 d . U
O7 O 0.5718(4) 0.0727(6) 0.5603(3) 0.0369(17) Uani 1 1 d . U
O8 O 0.6070(4) 0.1520(6) 0.4998(3) 0.0412(19) Uani 1 1 d . U
O9 O 0.4997(4) 0.1915(6) 0.5974(3) 0.0424(16) Uani 1 1 d . U
O10 O 0.4813(5) 0.2900(7) 0.6560(3) 0.0496(18) Uani 1 1 d . U
O11 O 0.4131(5) 0.2206(7) 0.5423(3) 0.0492(17) Uani 1 1 d . U
O12 O 0.4395(4) 0.0972(6) 0.5338(3) 0.0413(15) Uani 1 1 d . U
O13 O 0.3737(5) 0.2200(7) 0.6678(3) 0.053(2) Uani 1 1 d . U
O14 O 0.4028(4) 0.1259(7) 0.6101(3) 0.0450(16) Uani 1 1 d . U
O15 O 0.4131(4) -0.0343(6) 0.5752(3) 0.0369(17) Uani 1 1 d . U
O16 O 0.3330(4) -0.0095(6) 0.5237(3) 0.0420(17) Uani 1 1 d . U
O17 O 0.4176(6) 0.1377(8) 0.2795(4) 0.079(3) Uani 1 1 d . U
H17B H 0.439477 0.150781 0.260912 0.118 Uiso 1 1 d R U
H17C H 0.390507 0.112361 0.269852 0.118 Uiso 1 1 d R U
O18 O 0.4956(5) 0.0216(8) 0.2636(4) 0.078(2) Uani 1 1 d D U
O19 O 0.4239(6) -0.0360(9) 0.2659(4) 0.091(3) Uani 1 1 d D U
O20 O 0.4581(9) -0.0287(15) 0.2109(4) 0.174(7) Uani 1 1 d D U
O21 O 0.4676(5) 0.3542(7) 0.5746(3) 0.058(2) Uani 1 1 d . U
H21 H 0.481853 0.386844 0.589226 0.087 Uiso 1 1 d R U
O22 O 0.3425(6) 0.3412(8) 0.5631(4) 0.072(2) Uani 1 1 d . U
O23 O 0.2589(7) 0.2994(12) 0.5545(5) 0.112(5) Uani 1 1 d . U
O24 O 0.3181(6) 0.2393(8) 0.5936(4) 0.066(2) Uani 1 1 d . U
O25 O 0.3843(6) 0.3739(8) 0.6391(4) 0.069(3) Uani 1 1 d . U
H25C H 0.365902 0.381815 0.660341 0.083 Uiso 1 1 d R U
H25D H 0.403572 0.414255 0.634442 0.083 Uiso 1 1 d R U
O26 O 0.2145(8) 0.6379(13) 0.2751(6) 0.121(5) Uani 1 1 d . U
O27 O 0.1857(10) 0.7215(14) 0.3168(6) 0.133(6) Uani 1 1 d . U
O28 O 0.2506(8) 0.6533(11) 0.3344(5) 0.103(5) Uani 1 1 d . U
C1 C 0.3630(8) -0.0376(11) 0.3503(5) 0.051(2) Uani 1 1 d . U
C2 C 0.3081(7) -0.0673(10) 0.3618(4) 0.046(2) Uani 1 1 d . U
C3 C 0.2602(7) -0.0263(11) 0.3573(4) 0.049(2) Uani 1 1 d . U
H3 H 0.261361 0.023171 0.346188 0.059 Uiso 1 1 calc R U
C4 C 0.2129(7) -0.1257(11) 0.3853(5) 0.051(3) Uani 1 1 d . U
H4 H 0.179574 -0.147485 0.393609 0.061 Uiso 1 1 calc R U
C5 C 0.2612(7) -0.1675(11) 0.3912(4) 0.050(3) Uani 1 1 d . U
H5 H 0.260097 -0.215681 0.403726 0.060 Uiso 1 1 calc R U
C6 C 0.4766(7) 0.1203(11) 0.4161(5) 0.0507(19) Uani 1 1 d . U
C7 C 0.4617(8) 0.1974(11) 0.3992(5) 0.0540(19) Uani 1 1 d . U
C8 C 0.4617(8) 0.2616(11) 0.4214(5) 0.060(2) Uani 1 1 d . U
H8 H 0.472547 0.258345 0.447940 0.072 Uiso 1 1 calc R U
C9 C 0.4298(9) 0.3308(13) 0.3684(6) 0.069(3) Uani 1 1 d . U
H9 H 0.418014 0.376218 0.356004 0.083 Uiso 1 1 calc R U
C10 C 0.4300(8) 0.2627(12) 0.3467(6) 0.065(3) Uani 1 1 d . U
H10 H 0.418412 0.263825 0.320286 0.078 Uiso 1 1 calc R U
C11 C 0.5841(8) 0.1104(11) 0.3289(5) 0.053(2) Uani 1 1 d . U
C12 C 0.6375(8) 0.1527(11) 0.3329(5) 0.054(2) Uani 1 1 d . U
C13 C 0.6439(8) 0.2292(11) 0.3232(5) 0.056(3) Uani 1 1 d . U
H13 H 0.613598 0.257532 0.314222 0.067 Uiso 1 1 calc R U
C14 C 0.7359(8) 0.2229(12) 0.3403(5) 0.059(3) Uani 1 1 d . U
H14 H 0.770560 0.245626 0.342997 0.071 Uiso 1 1 calc R U
C15 C 0.7291(8) 0.1454(11) 0.3510(5) 0.056(3) Uani 1 1 d . U
H15 H 0.758987 0.117886 0.361285 0.068 Uiso 1 1 calc R U
C16 C 0.6175(6) 0.1762(9) 0.5348(4) 0.039(2) Uani 1 1 d . U
C17 C 0.6419(7) 0.2515(9) 0.5449(4) 0.042(2) Uani 1 1 d . U
C18 C 0.6655(7) 0.3025(10) 0.5173(4) 0.047(2) Uani 1 1 d . U
H18 H 0.668169 0.287301 0.490797 0.056 Uiso 1 1 calc R U
C19 C 0.6820(7) 0.3884(10) 0.5664(5) 0.049(3) Uani 1 1 d . U
H19 H 0.695681 0.436290 0.574783 0.059 Uiso 1 1 calc R U
C20 C 0.6608(7) 0.3391(9) 0.5952(4) 0.045(2) Uani 1 1 d . U
H20A H 0.658874 0.354748 0.621694 0.053 Uiso 1 1 calc R U
C21 C 0.5299(7) 0.2637(10) 0.6493(4) 0.047(2) Uani 1 1 d . U
C22 C 0.5763(7) 0.2787(10) 0.6769(4) 0.046(2) Uani 1 1 d . U
C23 C 0.5741(7) 0.3237(10) 0.7104(4) 0.050(2) Uani 1 1 d . U
H23A H 0.542425 0.352588 0.715767 0.060 Uiso 1 1 calc R U
C24 C 0.6598(8) 0.2877(11) 0.7270(4) 0.052(3) Uani 1 1 d . U
H24 H 0.689831 0.289679 0.744299 0.062 Uiso 1 1 calc R U
C25 C 0.6653(7) 0.2413(10) 0.6928(4) 0.047(2) Uani 1 1 d . U
H25 H 0.697529 0.213359 0.687738 0.056 Uiso 1 1 calc R U
C26 C 0.4129(7) 0.1594(10) 0.5241(4) 0.0458(17) Uani 1 1 d . U
C27 C 0.3789(7) 0.1511(10) 0.4866(4) 0.0462(18) Uani 1 1 d . U
C28 C 0.3501(7) 0.0794(10) 0.4341(4) 0.0462(17) Uani 1 1 d . U
H28A H 0.348760 0.032650 0.420132 0.055 Uiso 1 1 calc R U
C29 C 0.3226(7) 0.1439(10) 0.4189(4) 0.048(2) Uani 1 1 d . U
H29A H 0.304762 0.139636 0.394480 0.058 Uiso 1 1 calc R U
C30 C 0.3496(7) 0.2146(11) 0.4724(5) 0.0506(19) Uani 1 1 d . U
H30A H 0.349600 0.260739 0.486894 0.061 Uiso 1 1 calc R U
C31 C 0.3573(8) 0.1492(12) 0.6673(5) 0.055(2) Uani 1 1 d . U
C32 C 0.3267(8) 0.1101(12) 0.7005(5) 0.056(2) Uani 1 1 d . U
C33 C 0.3075(8) 0.1493(13) 0.7341(5) 0.063(3) Uani 1 1 d . U
H33A H 0.314005 0.202412 0.736490 0.076 Uiso 1 1 calc R U
C34 C 0.2714(9) 0.0426(14) 0.7570(6) 0.071(3) Uani 1 1 d . U
H34 H 0.251195 0.016172 0.776243 0.085 Uiso 1 1 calc R U
C35 C 0.2897(8) -0.0008(13) 0.7236(5) 0.062(3) Uani 1 1 d . U
H35 H 0.282810 -0.053967 0.722081 0.075 Uiso 1 1 calc R U
C36 C 0.3224(6) -0.0069(10) 0.5611(4) 0.042(2) Uani 1 1 d . U
C37 C 0.2711(7) 0.0197(11) 0.5776(4) 0.047(2) Uani 1 1 d . U
C38 C 0.2251(7) 0.0412(11) 0.5553(5) 0.051(2) Uani 1 1 d . U
H38 H 0.226972 0.035812 0.527763 0.062 Uiso 1 1 calc R U
C39 C 0.1786(8) 0.0753(12) 0.6101(5) 0.059(3) Uani 1 1 d . U
H39 H 0.147316 0.095675 0.622348 0.071 Uiso 1 1 calc R U
C40 C 0.2233(7) 0.0528(11) 0.6339(5) 0.054(2) Uani 1 1 d . U
H40 H 0.220290 0.055938 0.661492 0.065 Uiso 1 1 calc R U
C41 C 0.5036(10) 0.3434(14) 0.5391(7) 0.086(5) Uani 1 1 d . U
H41A H 0.497687 0.292483 0.528185 0.129 Uiso 1 1 calc R U
H41B H 0.541723 0.348709 0.546790 0.129 Uiso 1 1 calc R U
H41C H 0.494737 0.381941 0.519467 0.129 Uiso 1 1 calc R U

loop_
_atom_site_aniso_label
_atom_site_aniso_U_11
_atom_site_aniso_U_22
_atom_site_aniso_U_33
_atom_site_aniso_U_23
_atom_site_aniso_U_13
_atom_site_aniso_U_12
Tm1 0.0517(6) 0.0578(6) 0.0317(4) 0.0169(4) -0.0063(4) -0.0101(5)
Tm2 0.0403(4) 0.0357(4) 0.0209(3) -0.0036(3) 0.0006(3) -0.0031(4)
Tm3 0.0379(4) 0.0337(4) 0.0211(3) -0.0001(3) 0.0002(3) -0.0032(4)
Tm4 0.0489(5) 0.0405(5) 0.0335(4) -0.0088(4) -0.0005(4) 0.0025(4)
Co1 0.0416(14) 0.0380(14) 0.0227(10) -0.0036(10) -0.0009(9) -0.0072(12)
Co2 0.0413(14) 0.0536(16) 0.0237(11) -0.0005(10) 0.0026(10) -0.0099(13)
N1 0.044(7) 0.040(7) 0.025(5) 0.002(5) -0.005(5) -0.006(6)
N2 0.045(7) 0.055(9) 0.054(7) -0.001(7) -0.003(6) -0.004(7)
N3 0.032(6) 0.040(6) 0.027(5) 0.001(5) -0.009(5) -0.013(6)
N4 0.069(8) 0.046(7) 0.064(7) 0.031(6) 0.008(7) 0.000(7)
N5 0.122(13) 0.073(11) 0.079(7) 0.010(9) -0.012(10) 0.012(11)
N6 0.051(7) 0.042(7) 0.059(7) -0.005(6) -0.001(6) -0.011(6)
N7 0.049(7) 0.068(8) 0.026(5) 0.002(6) -0.002(5) -0.022(7)
N8 0.089(11) 0.063(9) 0.046(7) 0.012(7) 0.003(8) -0.027(9)
N9 0.041(6) 0.044(7) 0.029(5) 0.005(5) 0.004(5) -0.014(6)
N10 0.033(6) 0.037(6) 0.038(6) -0.002(5) 0.003(5) -0.003(6)
N11 0.056(8) 0.049(8) 0.036(6) 0.009(6) -0.003(6) 0.017(7)
N12 0.035(5) 0.036(6) 0.030(5) -0.005(4) -0.003(4) -0.006(5)
N13 0.064(9) 0.055(8) 0.038(6) 0.002(6) 0.005(6) -0.022(7)
N14 0.044(6) 0.031(5) 0.023(4) -0.003(4) -0.001(4) -0.010(5)
N15 0.052(6) 0.045(6) 0.026(5) -0.001(5) -0.005(5) -0.010(6)
N16 0.060(9) 0.077(10) 0.048(7) -0.024(7) -0.003(7) -0.012(8)
N17 0.043(5) 0.038(5) 0.025(4) -0.001(4) 0.001(4) -0.008(5)
N18 0.060(7) 0.077(8) 0.022(5) -0.009(5) 0.009(5) -0.020(7)
N19 0.136(14) 0.107(13) 0.046(8) -0.030(9) 0.032(9) -0.041(12)
N20 0.039(5) 0.042(6) 0.024(4) -0.005(4) 0.003(4) -0.005(5)
N21 0.045(6) 0.060(7) 0.028(5) -0.011(5) 0.004(5) -0.008(6)
N22 0.054(9) 0.109(12) 0.047(8) -0.008(8) 0.001(7) 0.023(9)
N23 0.035(5) 0.043(6) 0.023(5) 0.003(5) 0.005(4) -0.006(5)
N24 0.090(12) 0.108(13) 0.078(11) 0.009(10) 0.020(10) 0.032(11)
N25 0.137(15) 0.184(17) 0.120(15) -0.019(15) 0.024(14) -0.050(15)
N26 0.069(12) 0.061(12) 0.078(12) 0.010(10) -0.003(10) -0.013(10)
O1 0.061(4) 0.055(4) 0.032(3) 0.000(3) -0.004(3) -0.006(4)
O2 0.056(4) 0.059(4) 0.038(3) 0.002(3) -0.010(3) -0.006(4)
O3 0.055(3) 0.054(3) 0.036(3) 0.005(3) -0.007(3) -0.003(3)
O4 0.048(3) 0.047(3) 0.030(3) 0.004(3) -0.001(3) -0.001(3)
O5 0.057(4) 0.058(4) 0.035(3) -0.001(3) -0.004(3) -0.009(4)
O6 0.061(4) 0.062(4) 0.041(3) 0.007(3) -0.001(3) -0.006(3)
O7 0.042(4) 0.043(4) 0.025(3) 0.004(3) 0.000(3) -0.004(3)
O8 0.052(4) 0.045(4) 0.026(3) -0.001(3) 0.001(3) -0.008(4)
O9 0.048(3) 0.049(3) 0.031(3) -0.005(3) -0.002(3) -0.002(3)
O10 0.057(4) 0.055(4) 0.037(3) -0.009(3) 0.002(3) -0.002(4)
O11 0.056(3) 0.054(3) 0.037(3) -0.003(3) -0.004(3) 0.004(3)
O12 0.046(3) 0.048(3) 0.030(3) -0.003(3) 0.003(3) -0.001(3)
O13 0.058(4) 0.064(4) 0.037(3) -0.013(4) -0.002(3) 0.003(4)
O14 0.050(3) 0.055(3) 0.030(3) -0.004(3) 0.003(3) 0.001(3)
O15 0.038(4) 0.045(4) 0.028(3) -0.003(3) 0.003(3) 0.005(3)
O16 0.042(3) 0.054(4) 0.030(3) -0.004(3) 0.000(3) 0.002(3)
O17 0.088(7) 0.086(7) 0.062(6) 0.024(6) -0.016(6) -0.013(6)
O18 0.087(5) 0.085(5) 0.061(4) -0.002(4) -0.011(4) -0.005(4)
O19 0.102(5) 0.098(5) 0.073(5) 0.005(5) 0.000(5) -0.003(5)
O20 0.190(13) 0.198(13) 0.135(12) -0.022(12) 0.002(12) 0.012(12)
O21 0.068(4) 0.058(4) 0.048(4) -0.008(4) 0.000(4) -0.004(4)
O22 0.079(4) 0.073(4) 0.063(4) -0.004(4) -0.002(4) 0.007(4)
O23 0.093(9) 0.153(11) 0.091(9) 0.001(9) -0.027(8) 0.025(10)
O24 0.067(4) 0.078(4) 0.052(4) -0.002(4) -0.001(4) 0.010(4)
O25 0.079(7) 0.069(6) 0.060(6) -0.013(5) -0.004(5) 0.013(6)
O26 0.128(12) 0.143(13) 0.093(10) -0.018(10) 0.008(10) -0.037(11)
O27 0.136(13) 0.130(13) 0.134(12) 0.009(11) 0.000(11) -0.003(12)
O28 0.102(11) 0.121(12) 0.087(9) 0.023(9) -0.011(9) -0.035(10)
C1 0.059(4) 0.058(4) 0.035(4) 0.002(4) -0.007(4) -0.005(4)
C2 0.053(4) 0.053(4) 0.031(4) 0.000(4) -0.006(4) -0.007(4)
C3 0.056(5) 0.056(5) 0.036(4) 0.000(4) -0.005(4) -0.006(5)
C4 0.052(6) 0.059(6) 0.042(5) 0.002(5) -0.002(5) -0.008(6)
C5 0.057(5) 0.054(6) 0.037(5) 0.001(5) -0.007(5) -0.007(5)
C6 0.056(4) 0.057(4) 0.039(3) 0.002(3) 0.001(3) -0.001(4)
C7 0.062(4) 0.057(4) 0.043(3) 0.004(3) 0.003(3) 0.000(3)
C8 0.069(4) 0.060(4) 0.051(4) 0.004(4) 0.003(4) 0.002(4)
C9 0.079(6) 0.063(6) 0.066(5) 0.010(6) 0.014(5) 0.009(6)
C10 0.073(5) 0.068(5) 0.053(5) 0.009(4) 0.006(4) 0.003(5)
C11 0.062(4) 0.063(4) 0.036(4) 0.006(4) -0.003(4) -0.009(4)
C12 0.063(5) 0.063(5) 0.035(4) 0.008(4) -0.001(4) -0.012(5)
C13 0.064(5) 0.066(5) 0.038(4) 0.009(5) -0.004(4) -0.012(5)
C14 0.065(6) 0.068(6) 0.044(5) 0.008(5) -0.004(5) -0.020(6)
C15 0.062(6) 0.069(6) 0.039(5) 0.012(5) -0.003(5) -0.015(6)
C16 0.047(4) 0.043(4) 0.027(4) 0.001(4) -0.001(4) -0.006(4)
C17 0.052(4) 0.043(4) 0.031(4) 0.003(4) -0.001(4) -0.005(4)
C18 0.058(5) 0.048(5) 0.034(4) 0.002(4) 0.001(4) -0.008(5)
C19 0.060(6) 0.048(6) 0.040(5) 0.003(5) 0.004(5) -0.008(6)
C20 0.054(5) 0.046(5) 0.034(4) -0.002(4) 0.000(4) -0.006(4)
C21 0.055(4) 0.053(4) 0.034(4) -0.007(4) 0.001(4) -0.006(4)
C22 0.053(4) 0.053(4) 0.033(4) -0.008(4) 0.003(4) -0.007(4)
C23 0.057(5) 0.056(5) 0.037(4) -0.008(4) 0.002(4) -0.009(5)
C24 0.060(6) 0.061(6) 0.034(5) -0.007(5) 0.001(5) -0.011(6)
C25 0.054(5) 0.054(5) 0.033(4) -0.007(4) 0.000(4) -0.012(5)
C26 0.051(3) 0.053(3) 0.034(3) -0.002(3) 0.000(3) 0.003(3)
C27 0.052(3) 0.052(3) 0.034(3) 0.000(3) 0.000(3) 0.000(3)
C28 0.052(3) 0.053(3) 0.034(3) -0.001(3) -0.003(3) 0.000(3)
C29 0.055(4) 0.055(4) 0.035(4) -0.001(4) -0.006(4) 0.000(4)
C30 0.058(4) 0.054(4) 0.040(3) -0.002(3) 0.000(3) 0.003(4)
C31 0.058(5) 0.071(5) 0.035(4) -0.009(4) 0.000(4) -0.002(5)
C32 0.060(4) 0.073(5) 0.035(4) -0.010(4) 0.002(4) -0.004(4)
C33 0.069(5) 0.078(5) 0.042(5) -0.012(5) 0.007(5) -0.008(5)
C34 0.079(6) 0.086(7) 0.048(6) -0.009(6) 0.012(6) -0.014(6)
C35 0.069(5) 0.080(5) 0.038(5) -0.011(5) 0.007(5) -0.010(5)
C36 0.041(4) 0.056(4) 0.028(4) -0.003(4) 0.003(3) 0.002(4)
C37 0.043(4) 0.065(5) 0.033(4) -0.006(4) 0.002(4) 0.004(4)
C38 0.046(5) 0.071(5) 0.037(4) -0.006(4) 0.002(4) 0.006(5)
C39 0.053(6) 0.080(6) 0.044(5) -0.013(5) 0.006(5) 0.007(6)
C40 0.051(5) 0.076(5) 0.036(4) -0.008(4) 0.006(4) 0.001(5)
C41 0.096(9) 0.082(9) 0.079(9) -0.002(8) -0.002(8) -0.009(9)

loop_
_atom_type_symbol
_atom_type_description
_atom_type_scat_dispersion_real
_atom_type_scat_dispersion_imag
_atom_type_scat_source
C C 0.0181 0.0091 'International Tables Vol C Tables 4.2.6.8 and 6.1.1.4'
H H 0.0000 0.0000 'International Tables Vol C Tables 4.2.6.8 and 6.1.1.4'
N N 0.0311 0.0180 'International Tables Vol C Tables 4.2.6.8 and 6.1.1.4'
O O 0.0492 0.0322 'International Tables Vol C Tables 4.2.6.8 and 6.1.1.4'
Co Co -2.3653 3.6143 'International Tables Vol C Tables 4.2.6.8 and 6.1.1.4'
Tm Tm -8.0393 4.1821 'International Tables Vol C Tables 4.2.6.8 and 6.1.1.4'

loop_
_geom_angle_atom_site_label_1
_geom_angle_atom_site_label_2
_geom_angle_atom_site_label_3
_geom_angle
_geom_angle_site_symmetry_1
_geom_angle_site_symmetry_3
O3 Tm1 O17 134.2(5) . .
O3 Tm1 O6 90.2(4) . .
O17 Tm1 O6 89.6(5) . .
O3 Tm1 O18 148.9(5) . .
O17 Tm1 O18 75.8(5) . .
O6 Tm1 O18 80.7(4) . .
O3 Tm1 O2 85.5(4) . .
O17 Tm1 O2 77.1(5) . .
O6 Tm1 O2 156.3(4) . .
O18 Tm1 O2 114.0(4) . .
O3 Tm1 O5 71.0(4) . .
O17 Tm1 O5 148.6(5) . .
O6 Tm1 O5 69.3(4) . .
O18 Tm1 O5 78.0(4) . .
O2 Tm1 O5 130.1(4) . .
O3 Tm1 O1 69.1(4) . .
O17 Tm1 O1 137.3(4) . .
O6 Tm1 O1 130.4(4) . .
O18 Tm1 O1 94.5(4) . .
O2 Tm1 O1 69.2(4) . .
O5 Tm1 O1 61.5(4) . .
O3 Tm1 N4 62.6(4) . .
O17 Tm1 N4 74.8(5) . .
O6 Tm1 N4 69.0(4) . .
O18 Tm1 N4 137.4(5) . .
O2 Tm1 N4 88.5(4) . .
O5 Tm1 N4 115.7(4) . .
O1 Tm1 N4 128.0(4) . .
O3 Tm1 O19 137.8(4) . .
O17 Tm1 O19 73.5(5) . .
O6 Tm1 O19 126.0(4) . .
O18 Tm1 O19 45.7(3) . .
O2 Tm1 O19 69.1(4) . .
O5 Tm1 O19 99.8(4) . .
O1 Tm1 O19 70.5(4) . .
N4 Tm1 O19 144.5(5) . .
O3 Tm1 Tm3 38.5(3) . 5_656
O17 Tm1 Tm3 170.3(4) . 5_656
O6 Tm1 Tm3 96.3(3) . 5_656
O18 Tm1 Tm3 112.7(4) . 5_656
O2 Tm1 Tm3 94.7(3) . 5_656
O5 Tm1 Tm3 41.0(3) . 5_656
O1 Tm1 Tm3 40.4(3) . 5_656
N4 Tm1 Tm3 100.1(3) . 5_656
O19 Tm1 Tm3 108.7(3) . 5_656
O4 Tm2 O8 105.0(4) . .
O4 Tm2 O16 134.1(3) . 5_656
O8 Tm2 O16 79.8(4) . 5_656
O4 Tm2 O7 113.1(4) . .
O8 Tm2 O7 68.4(3) . .
O16 Tm2 O7 111.0(3) 5_656 .
O4 Tm2 O12 72.5(4) . 5_656
O8 Tm2 O12 156.5(3) . 5_656
O16 Tm2 O12 85.7(4) 5_656 5_656
O7 Tm2 O12 134.6(3) . 5_656
O4 Tm2 O15 66.8(3) . 5_656
O8 Tm2 O15 87.8(3) . 5_656
O16 Tm2 O15 67.8(3) 5_656 5_656
O7 Tm2 O15 155.7(4) . 5_656
O12 Tm2 O15 69.6(3) 5_656 5_656
O4 Tm2 O4 70.2(4) . 5_656
O8 Tm2 O4 126.2(3) . 5_656
O16 Tm2 O4 142.8(4) 5_656 5_656
O7 Tm2 O4 65.8(3) . 5_656
O12 Tm2 O4 75.7(3) 5_656 5_656
O15 Tm2 O4 130.8(3) 5_656 5_656
O4 Tm2 N10 131.3(4) . 5_656
O8 Tm2 N10 123.1(4) . 5_656
O16 Tm2 N10 68.2(4) 5_656 5_656
O7 Tm2 N10 80.5(4) . 5_656
O12 Tm2 N10 66.6(4) 5_656 5_656
O15 Tm2 N10 118.7(4) 5_656 5_656
O4 Tm2 N10 74.9(4) 5_656 5_656
O4 Tm2 Tm3 42.5(3) . 5_656
O8 Tm2 Tm3 122.2(2) . 5_656
O16 Tm2 Tm3 95.6(2) 5_656 5_656
O7 Tm2 Tm3 153.1(2) . 5_656
O12 Tm2 Tm3 40.9(2) 5_656 5_656
O15 Tm2 Tm3 40.5(2) 5_656 5_656
O4 Tm2 Tm3 91.0(2) 5_656 5_656
N10 Tm2 Tm3 107.2(3) 5_656 5_656
O4 Tm2 Tm2 36.7(3) . 5_656
O8 Tm2 Tm2 121.8(3) . 5_656
O16 Tm2 Tm2 156.1(3) 5_656 5_656
O7 Tm2 Tm2 88.3(2) . 5_656
O12 Tm2 Tm2 70.5(3) 5_656 5_656
O15 Tm2 Tm2 100.6(2) 5_656 5_656
O4 Tm2 Tm2 33.5(2) 5_656 5_656
N10 Tm2 Tm2 102.8(3) 5_656 5_656
Tm3 Tm2 Tm2 65.04(2) 5_656 5_656
O3 Tm3 O1 67.9(4) 5_656 5_656
O3 Tm3 O9 140.8(4) 5_656 .
O1 Tm3 O9 78.3(4) 5_656 .
O3 Tm3 O14 141.2(4) 5_656 .
O1 Tm3 O14 107.3(4) 5_656 .
O9 Tm3 O14 67.1(4) . .
O3 Tm3 O15 80.4(4) 5_656 .
O1 Tm3 O15 134.7(4) 5_656 .
O9 Tm3 O15 138.8(3) . .
O14 Tm3 O15 77.9(4) . .
O3 Tm3 O5 69.0(4) 5_656 5_656
O1 Tm3 O5 60.3(4) 5_656 5_656
O9 Tm3 O5 110.9(4) . 5_656
O14 Tm3 O5 75.5(4) . 5_656
O15 Tm3 O5 78.8(3) . 5_656
O3 Tm3 O7 79.0(4) 5_656 .
O1 Tm3 O7 80.1(3) 5_656 .
O9 Tm3 O7 76.2(3) . .
O14 Tm3 O7 139.6(4) . .
O15 Tm3 O7 125.5(3) . .
O5 Tm3 O7 135.8(4) 5_656 .
O3 Tm3 O12 129.7(4) 5_656 .
O1 Tm3 O12 156.0(4) 5_656 .
O9 Tm3 O12 78.9(3) . .
O14 Tm3 O12 69.9(3) . .
O15 Tm3 O12 69.0(3) . .
O5 Tm3 O12 136.5(4) 5_656 .
O7 Tm3 O12 87.4(3) . .
O3 Tm3 O4 63.7(3) 5_656 5_656
O1 Tm3 O4 122.8(4) 5_656 5_656
O9 Tm3 O4 126.4(3) . 5_656
O14 Tm3 O4 129.4(3) . 5_656
O15 Tm3 O4 62.9(3) . 5_656
O5 Tm3 O4 122.4(4) 5_656 5_656
O7 Tm3 O4 62.7(3) . 5_656
O12 Tm3 O4 67.0(3) . 5_656
O3 Tm3 Tm1 37.5(3) 5_656 5_656
O1 Tm3 Tm1 40.0(3) 5_656 5_656
O9 Tm3 Tm1 117.5(2) . 5_656
O14 Tm3 Tm1 114.0(2) . 5_656
O15 Tm3 Tm1 95.8(2) . 5_656
O5 Tm3 Tm1 39.7(3) 5_656 5_656
O7 Tm3 Tm1 97.2(2) . 5_656
O12 Tm3 Tm1 163.6(3) . 5_656
O4 Tm3 Tm1 101.2(2) 5_656 5_656
O3 Tm3 Tm2 91.6(3) 5_656 5_656
O1 Tm3 Tm2 158.6(3) 5_656 5_656
O9 Tm3 Tm2 118.1(2) . 5_656
O14 Tm3 Tm2 92.4(2) . 5_656
O15 Tm3 Tm2 40.8(2) . 5_656
O5 Tm3 Tm2 119.4(3) 5_656 5_656
O7 Tm3 Tm2 90.2(2) . 5_656
O12 Tm3 Tm2 39.8(3) . 5_656
O4 Tm3 Tm2 37.0(2) 5_656 5_656
Tm1 Tm3 Tm2 124.16(3) 5_656 5_656
O11 Tm4 O10 138.2(4) . .
O11 Tm4 O14 74.7(4) . .
O10 Tm4 O14 107.4(4) . .
O11 Tm4 O13 136.3(4) . .
O10 Tm4 O13 76.8(4) . .
O14 Tm4 O13 68.5(4) . .
O11 Tm4 O25 130.9(4) . .
O10 Tm4 O25 74.1(4) . .
O14 Tm4 O25 141.0(4) . .
O13 Tm4 O25 74.2(5) . .
O11 Tm4 O21 75.7(4) . .
O10 Tm4 O21 78.9(4) . .
O14 Tm4 O21 140.4(4) . .
O13 Tm4 O21 147.5(4) . .
O25 Tm4 O21 78.6(5) . .
O11 Tm4 O9 74.5(4) . .
O10 Tm4 O9 68.3(4) . .
O14 Tm4 O9 68.3(4) . .
O13 Tm4 O9 111.1(4) . .
O25 Tm4 O9 139.1(4) . .
O21 Tm4 O9 79.0(4) . .
O11 Tm4 O24 74.9(4) . .
O10 Tm4 O24 146.9(4) . .
O14 Tm4 O24 74.7(4) . .
O13 Tm4 O24 73.3(4) . .
O25 Tm4 O24 84.1(5) . .
O21 Tm4 O24 121.3(4) . .
O9 Tm4 O24 136.8(4) . .
O11 Tm4 O22 66.3(4) . .
O10 Tm4 O22 135.5(4) . .
O14 Tm4 O22 116.1(4) . .
O13 Tm4 O22 110.2(4) . .
O25 Tm4 O22 66.6(4) . .
O21 Tm4 O22 73.7(4) . .
O9 Tm4 O22 136.4(4) . .
O24 Tm4 O22 48.0(5) . .
N17 Co1 N14 89.8(5) . .
N17 Co1 N3 91.1(5) . 5_656
N14 Co1 N3 91.0(5) . 5_656
N17 Co1 N12 96.5(5) . .
N14 Co1 N12 81.5(5) . .
N3 Co1 N12 169.3(5) 5_656 .
N17 Co1 N1 171.1(5) . 5_656
N14 Co1 N1 94.4(5) . 5_656
N3 Co1 N1 81.0(5) 5_656 5_656
N12 Co1 N1 91.9(5) . 5_656
N17 Co1 N15 82.3(5) . .
N14 Co1 N15 171.4(6) . .
N3 Co1 N15 92.8(5) 5_656 .
N12 Co1 N15 95.7(5) . .
N1 Co1 N15 93.9(5) 5_656 .
N20 Co2 N9 90.3(5) . 5_656
N20 Co2 N23 90.6(5) . .
N9 Co2 N23 90.8(5) 5_656 .
N20 Co2 N21 92.7(6) . .
N9 Co2 N21 172.3(5) 5_656 .
N23 Co2 N21 82.0(5) . .
N20 Co2 N18 80.7(5) . .
N9 Co2 N18 94.7(6) 5_656 .
N23 Co2 N18 169.7(6) . .
N21 Co2 N18 92.8(6) . .
N20 Co2 N7 170.5(5) . 5_656
N9 Co2 N7 82.2(6) 5_656 5_656
N23 Co2 N7 95.1(5) . 5_656
N21 Co2 N7 95.6(6) . 5_656
N18 Co2 N7 94.2(6) . 5_656
C5 N1 C2 117.0(14) . .
C5 N1 Co1 129.2(11) . 5_656
C2 N1 Co1 113.8(11) . 5_656
C3 N2 C4 117.0(16) . .
C1 N3 O1 117.9(13) . .
C1 N3 Co1 119.2(11) . 5_656
O1 N3 Co1 122.3(9) . 5_656
C10 N4 C7 117.5(18) . .
C10 N4 Tm1 127.7(13) . .
C7 N4 Tm1 114.3(12) . .
C9 N5 C8 113.4(19) . .
C6 N6 O4 110.7(14) . .
C15 N7 C12 117.5(16) . .
C15 N7 Co2 130.0(13) . 5_656
C12 N7 Co2 112.5(11) . 5_656
C14 N8 C13 117.0(16) . .
C11 N9 O5 116.1(14) . .
C11 N9 Co2 119.8(11) . 5_656
O5 N9 Co2 123.6(9) . 5_656
C27 N10 C28 116.4(14) . .
C27 N10 Tm2 116.2(10) . 5_656
C28 N10 Tm2 127.2(11) . 5_656
C29 N11 C30 116.4(14) . .
C17 N12 C20 117.3(13) . .
C17 N12 Co1 113.6(10) . .
C20 N12 Co1 129.0(9) . .
C19 N13 C18 115.6(14) . .
C16 N14 O7 116.1(11) . .
C16 N14 Co1 118.3(10) . .
O7 N14 Co1 125.3(8) . .
C25 N15 C22 119.3(13) . .
C25 N15 Co1 127.8(11) . .
C22 N15 Co1 112.9(10) . .
C24 N16 C23 116.7(15) . .
C21 N17 O9 116.1(13) . .
C21 N17 Co1 117.1(11) . .
O9 N17 Co1 126.7(9) . .
C32 N18 C35 115.7(15) . .
C32 N18 Co2 113.9(11) . .
C35 N18 Co2 130.3(13) . .
C34 N19 C33 115.8(18) . .
C31 N20 O14 115.3(13) . .
C31 N20 Co2 120.8(11) . .
O14 N20 Co2 123.7(9) . .
C37 N21 C40 116.3(14) . .
C37 N21 Co2 113.6(11) . .
C40 N21 Co2 130.1(10) . .
C38 N22 C39 115.3(16) . .
C36 N23 O15 116.9(10) . .
C36 N23 Co2 116.5(10) . .
O15 N23 Co2 126.1(8) . .
O24 N24 O23 128(2) . .
O24 N24 O22 118(2) . .
O23 N24 O22 114(2) . .
O18 N25 O19 117.2(11) . .
O18 N25 O20 134.1(12) . .
O19 N25 O20 108.4(9) . .
O26 N26 O28 129(2) . .
O26 N26 O27 120(2) . .
O28 N26 O27 110(2) . .
N3 O1 Tm1 113.6(8) . .
N3 O1 Tm3 117.6(7) . 5_656
Tm1 O1 Tm3 99.6(4) . 5_656
C1 O2 Tm1 115.8(11) . .
C6 O3 Tm1 130.0(10) . .
C6 O3 Tm3 119.3(10) . 5_656
Tm1 O3 Tm3 104.0(4) . 5_656
N6 O4 Tm2 105.2(8) . .
N6 O4 Tm2 117.8(8) . 5_656
Tm2 O4 Tm2 109.8(4) . 5_656
N6 O4 Tm3 113.0(7) . 5_656
Tm2 O4 Tm3 100.5(4) . 5_656
Tm2 O4 Tm3 109.0(4) 5_656 5_656
N9 O5 Tm1 114.7(9) . .
N9 O5 Tm3 118.5(8) . 5_656
Tm1 O5 Tm3 99.3(4) . 5_656
C11 O6 Tm1 115.2(11) . .
N14 O7 Tm2 114.5(7) . .
N14 O7 Tm3 119.9(8) . .
Tm2 O7 Tm3 116.2(4) . .
C16 O8 Tm2 115.0(9) . .
N17 O9 Tm4 114.4(8) . .
N17 O9 Tm3 116.4(8) . .
Tm4 O9 Tm3 111.2(4) . .
C21 O10 Tm4 115.4(9) . .
C26 O11 Tm4 136.9(10) . .
C26 O12 Tm2 123.5(9) . 5_656
C26 O12 Tm3 133.3(9) . .
Tm2 O12 Tm3 99.3(4) 5_656 .
C31 O13 Tm4 113.6(10) . .
N20 O14 Tm4 114.9(8) . .
N20 O14 Tm3 120.1(8) . .
Tm4 O14 Tm3 113.1(4) . .
N23 O15 Tm3 117.3(7) . .
N23 O15 Tm2 114.5(7) . 5_656
Tm3 O15 Tm2 98.8(3) . 5_656
C36 O16 Tm2 118.4(9) . 5_656
N25 O18 Tm1 112.1(11) . .
N25 O19 Tm1 83.5(8) . .
C41 O21 Tm4 127.7(12) . .
N24 O22 Tm4 88.0(12) . .
N24 O24 Tm4 105.9(15) . .
N3 C1 O2 123.4(16) . .
N3 C1 C2 112.0(15) . .
O2 C1 C2 124.6(17) . .
N1 C2 C3 122.3(16) . .
N1 C2 C1 113.9(15) . .
C3 C2 C1 123.8(16) . .
N2 C3 C2 121.1(17) . .
N2 C4 C5 122.9(17) . .
N1 C5 C4 119.7(16) . .
N6 C6 O3 124.9(17) . .
N6 C6 C7 120.2(16) . .
O3 C6 C7 114.7(14) . .
N4 C7 C8 122.7(18) . .
N4 C7 C6 115.6(16) . .
C8 C7 C6 121.6(16) . .
C7 C8 N5 121.6(18) . .
N5 C9 C10 123(2) . .
N4 C10 C9 122.0(19) . .
O6 C11 N9 124.6(17) . .
O6 C11 C12 125.2(17) . .
N9 C11 C12 110.1(16) . .
N7 C12 C13 121.3(17) . .
N7 C12 C11 115.5(16) . .
C13 C12 C11 123.2(18) . .
C12 C13 N8 120.9(18) . .
N8 C14 C15 122.0(18) . .
N7 C15 C14 121.1(18) . .
O8 C16 N14 122.1(14) . .
O8 C16 C17 125.7(13) . .
N14 C16 C17 111.8(12) . .
N12 C17 C18 120.9(14) . .
N12 C17 C16 114.5(13) . .
C18 C17 C16 124.5(13) . .
N13 C18 C17 121.8(14) . .
N13 C19 C20 124.9(16) . .
N12 C20 C19 118.8(14) . .
O10 C21 N17 124.5(15) . .
O10 C21 C22 121.7(14) . .
N17 C21 C22 113.5(15) . .
N15 C22 C23 120.5(15) . .
N15 C22 C21 113.5(13) . .
C23 C22 C21 125.9(16) . .
C22 C23 N16 120.8(17) . .
N16 C24 C25 125.5(17) . .
N15 C25 C24 117.1(16) . .
O11 C26 O12 126.0(14) . .
O11 C26 C27 120.2(15) . .
O12 C26 C27 113.8(14) . .
N10 C27 C30 122.3(15) . .
N10 C27 C26 118.4(15) . .
C30 C27 C26 119.3(15) . .
N10 C28 C29 121.3(15) . .
N11 C29 C28 122.5(14) . .
N11 C30 C27 120.9(16) . .
O13 C31 N20 125.1(16) . .
O13 C31 C32 124.9(15) . .
N20 C31 C32 109.9(16) . .
N18 C32 C33 122.3(17) . .
N18 C32 C31 114.3(15) . .
C33 C32 C31 123.3(18) . .
N19 C33 C32 121(2) . .
N19 C34 C35 126(2) . .
N18 C35 C34 119.0(19) . .
O16 C36 N23 122.1(14) . .
O16 C36 C37 124.2(14) . .
N23 C36 C37 113.2(12) . .
N21 C37 C38 120.5(15) . .
N21 C37 C36 114.8(14) . .
C38 C37 C36 124.6(14) . .
N22 C38 C37 124.0(15) . .
N22 C39 C40 122.9(17) . .
N21 C40 C39 120.9(14) . .

loop_
_geom_bond_atom_site_label_1
_geom_bond_atom_site_label_2
_geom_bond_distance
_geom_bond_site_symmetry_2
Tm1 O3 2.269(10) .
Tm1 O17 2.272(13) .
Tm1 O6 2.283(12) .
Tm1 O18 2.285(14) .
Tm1 O2 2.296(12) .
Tm1 O5 2.341(12) .
Tm1 O1 2.358(11) .
Tm1 N4 2.688(16) .
Tm1 O19 2.745(14) .
Tm1 Tm3 3.6171(11) 5_656
Tm2 O4 2.233(10) .
Tm2 O8 2.300(10) .
Tm2 O16 2.303(10) 5_656
Tm2 O7 2.305(9) .
Tm2 O12 2.369(10) 5_656
Tm2 O15 2.413(9) 5_656
Tm2 O4 2.416(10) 5_656
Tm2 N10 2.472(12) 5_656
Tm2 Tm3 3.6511(10) 5_656
Tm2 Tm2 3.8042(16) 5_656
Tm3 O3 2.321(11) 5_656
Tm3 O1 2.378(10) 5_656
Tm3 O9 2.382(11) .
Tm3 O14 2.383(11) .
Tm3 O15 2.397(10) .
Tm3 O5 2.404(10) 5_656
Tm3 O7 2.418(10) .
Tm3 O12 2.424(10) .
Tm3 O4 2.510(10) 5_656
Tm4 O11 2.315(10) .
Tm4 O10 2.315(11) .
Tm4 O14 2.316(11) .
Tm4 O13 2.338(11) .
Tm4 O25 2.350(12) .
Tm4 O21 2.350(12) .
Tm4 O9 2.372(11) .
Tm4 O24 2.432(13) .
Tm4 O22 2.721(14) .
Co1 N17 1.884(13) .
Co1 N14 1.896(11) .
Co1 N3 1.899(12) 5_656
Co1 N12 1.944(12) .
Co1 N1 1.950(13) 5_656
Co1 N15 1.966(12) .
Co2 N20 1.871(13) .
Co2 N9 1.881(13) 5_656
Co2 N23 1.898(11) .
Co2 N21 1.942(13) .
Co2 N18 1.951(12) .
Co2 N7 1.959(14) 5_656
N1 C5 1.33(2) .
N1 C2 1.35(2) .
N2 C3 1.32(2) .
N2 C4 1.33(2) .
N3 C1 1.29(2) .
N3 O1 1.367(15) .
N4 C10 1.30(2) .
N4 C7 1.31(2) .
N5 C9 1.31(3) .
N5 C8 1.41(2) .
N6 C6 1.27(2) .
N6 O4 1.463(17) .
N7 C15 1.33(2) .
N7 C12 1.36(2) .
N8 C14 1.32(2) .
N8 C13 1.37(2) .
N9 C11 1.32(2) .
N9 O5 1.337(16) .
N10 C27 1.32(2) .
N10 C28 1.340(18) .
N11 C29 1.31(2) .
N11 C30 1.357(19) .
N12 C17 1.345(17) .
N12 C20 1.359(19) .
N13 C19 1.321(19) .
N13 C18 1.34(2) .
N14 C16 1.312(17) .
N14 O7 1.353(14) .
N15 C25 1.335(19) .
N15 C22 1.34(2) .
N16 C24 1.25(2) .
N16 C23 1.37(2) .
N17 C21 1.307(19) .
N17 O9 1.356(14) .
N18 C32 1.32(2) .
N18 C35 1.34(2) .
N19 C34 1.23(3) .
N19 C33 1.33(2) .
N20 C31 1.29(2) .
N20 O14 1.380(14) .
N21 C37 1.344(17) .
N21 C40 1.35(2) .
N22 C38 1.32(2) .
N22 C39 1.32(2) .
N23 C36 1.333(18) .
N23 O15 1.357(14) .
N24 O24 1.17(2) .
N24 O23 1.28(2) .
N24 O22 1.30(2) .
N25 O18 1.096(8) .
N25 O19 1.244(9) .
N25 O20 1.258(9) .
N26 O26 1.19(2) .
N26 O28 1.24(2) .
N26 O27 1.26(3) .
O2 C1 1.30(2) .
O3 C6 1.31(2) .
O6 C11 1.27(2) .
O8 C16 1.272(16) .
O10 C21 1.278(19) .
O11 C26 1.219(19) .
O12 C26 1.289(19) .
O13 C31 1.28(2) .
O16 C36 1.286(16) .
O21 C41 1.49(2) .
C1 C2 1.47(2) .
C2 C3 1.36(2) .
C4 C5 1.39(2) .
C6 C7 1.49(2) .
C7 C8 1.33(2) .
C9 C10 1.38(3) .
C11 C12 1.49(2) .
C12 C13 1.37(2) .
C14 C15 1.39(3) .
C16 C17 1.46(2) .
C17 C18 1.40(2) .
C19 C20 1.39(2) .
C21 C22 1.48(2) .
C22 C23 1.37(2) .
C24 C25 1.40(2) .
C26 C27 1.51(2) .
C27 C30 1.38(2) .
C28 C29 1.39(2) .
C31 C32 1.50(2) .
C32 C33 1.39(2) .
C34 C35 1.42(2) .
C36 C37 1.43(2) .
C37 C38 1.39(2) .
C39 C40 1.40(2) .
